data_4113734
loop_
_publ_author_name
'Takahiro Muraoka'
'Kazushi Kinbara'
'Yuka Kobayashi'
'Takuzo Aida'

_publ_contact_author_address
;
Department of Chemistry and Biotechnology, School of Engineerig, 
The University of Tokyo, 7-3-1, Hongo, Bunkyo-ku, Tokyo 113-8656, Japan
;
_publ_contact_author_email 'aida@macro.t.u-tokyo.ac.jp '
_publ_contact_author_fax '+81-3-5841-7310 '
_publ_contact_author_name 'Takuzo Aida'
_publ_contact_author_phone '+81-3-5841-7251 '
_publ_section_title
;
 Light-Driven Open-Close Motion of Chiral Molecular Scissors
;
_journal_name_full 'Journal of the American Chemical Society'
_journal_page_first 5612
_journal_page_last 5613
_journal_paper_doi 10.1021/ja034994f
_journal_volume 125
_journal_year 2003
_chemical_compound_source 'Aida laboratory'
_chemical_formula_moiety 'C50 H44 Fe N2 '
_chemical_formula_sum 'C50 H44 Fe N2'
_chemical_formula_weight 728.7578
_chemical_name_systematic
;
 ?
;
_space_group_IT_number 2
_symmetry_cell_setting triclinic
_symmetry_space_group_name_Hall '-P 1'
_symmetry_space_group_name_H-M 'P -1'
_audit_creation_method maXus
_cell_angle_alpha 69.734(3)
_cell_angle_beta 64.789(4)
_cell_angle_gamma 72.747(4)
_cell_formula_units_Z 2
_cell_length_a 11.8440(6)
_cell_length_b 13.4620(7)
_cell_length_c 13.7750(8)
_cell_measurement_reflns_used 78
_cell_measurement_temperature 298
_cell_measurement_theta_max 30
_cell_measurement_theta_min 20
_cell_volume 1835.14(18)
_computing_cell_refinement 'HKL Scalepack'
_computing_data_collection 'DIP Image plate'
_computing_data_reduction 'maXus (Mackay et al., 1999)'
_diffrn_measurement_device 'DIP Image plate'
_diffrn_measurement_method IP
_diffrn_radiation_source 'self-rotating anode'
_diffrn_radiation_type ' Mo Ka'
_diffrn_radiation_wavelength_id all
_diffrn_reflns_av_R_equivalents 0.0
_diffrn_reflns_limit_h_max 14
_diffrn_reflns_limit_h_min 0
_diffrn_reflns_limit_k_max 16
_diffrn_reflns_limit_k_min -15
_diffrn_reflns_limit_l_max 17
_diffrn_reflns_limit_l_min -15
_diffrn_reflns_number 6917
_diffrn_reflns_theta_full 25.48
_diffrn_reflns_theta_max 25.98
_diffrn_reflns_theta_min 1.64
_diffrn_standards_decay_% 0
_diffrn_standards_interval_count 0
_diffrn_standards_number 0
_exptl_absorpt_coefficient_mu 0.45
_exptl_absorpt_correction_type none
_exptl_crystal_colour Orange
_exptl_crystal_density_diffrn 1.319
_exptl_crystal_description Plate
_exptl_crystal_F_000 768
_exptl_crystal_size_max 0.50
_exptl_crystal_size_mid 0.20
_exptl_crystal_size_min 0.05
_refine_diff_density_max 0.32
_refine_diff_density_min -0.73
_refine_ls_extinction_coef 0
_refine_ls_extinction_method none
_refine_ls_goodness_of_fit_ref 0.901
_refine_ls_hydrogen_treatment noref
_refine_ls_number_parameters 478
_refine_ls_number_reflns 5076
_refine_ls_R_factor_gt 0.0580
_refine_ls_shift/su_max 0.0050
_refine_ls_structure_factor_coef F
_refine_ls_weighting_details 'w = 1/[0.004Fo^2^ + 1.000s^2^(Fo)]'
_refine_ls_weighting_scheme calc
_refine_ls_wR_factor_ref 0.0860
_reflns_d_resolution_high 0.63
_reflns_d_resolution_low 2.49
_reflns_limit_h_max 14
_reflns_limit_h_min 0
_reflns_limit_k_max 16
_reflns_limit_k_min -15
_reflns_limit_l_max 17
_reflns_limit_l_min -15
_reflns_number_gt 4049
_reflns_number_total 6917
_reflns_threshold_expression F^2^>2.0s(F^2^)
_cod_data_source_file ja034994fsi20030402_020049.cif
_cod_data_source_block global
_cod_original_cell_volume 1835.1(2)
_cod_original_sg_symbol_H-M 'P -1 '
_cod_original_formula_sum 'C50 H44 Fe N2 '
_cod_database_code 4113734

loop_
_symmetry_equiv_pos_as_xyz
+X,+Y,+Z
-X,-Y,-Z

loop_
_atom_site_label
_atom_site_type_symbol
_atom_site_fract_x
_atom_site_fract_y
_atom_site_fract_z
_atom_site_U_iso_or_equiv
_atom_site_adp_type
_atom_site_occupancy
_atom_site_symmetry_multiplicity
_atom_site_calc_flag
Fe(1) Fe 0.68652(6) -0.00820(5) 0.20767(5) 0.0388(2) Uani 1.00 1 d
N(1) N 0.2855(5) 0.7941(4) -0.4652(4) 0.091(2) Uani 1.00 1 d
N(2) N 1.1745(6) -0.9480(5) 0.4733(4) 0.096(2) Uani 1.00 1 d
C(1) C 0.4974(4) 0.0542(3) 0.2782(4) 0.0503(12) Uani 1.00 1 d
C(2) C 0.8436(4) -0.0991(4) 0.1171(4) 0.0517(13) Uani 1.00 1 d
C(4) C 0.7488(4) 0.0704(3) 0.0407(4) 0.0498(12) Uani 1.00 1 d
C(5) C 0.8870(4) -0.2165(4) 0.1466(4) 0.0537(13) Uani 1.00 1 d
C(6) C 0.5164(4) -0.0596(3) 0.3002(4) 0.0516(13) Uani 1.00 1 d
C(7) C 0.8800(5) -0.0208(4) 0.1405(4) 0.058(1) Uani 1.00 1 d
C(8) C 0.4105(4) 0.1336(4) 0.2256(4) 0.0508(12) Uani 1.00 1 d
C(9) C 0.6395(5) -0.2237(4) 0.4071(4) 0.0542(13) Uani 1.00 1 d
C(10) C 0.7621(4) -0.0414(4) 0.0559(4) 0.0515(13) Uani 1.00 1 d
C(11) C 0.5260(5) 0.3324(4) -0.1232(4) 0.056(1) Uani 1.00 1 d
C(12) C 0.6337(5) -0.0221(4) 0.3743(4) 0.057(1) Uani 1.00 1 d
C(13) C 0.6738(4) 0.1599(3) -0.0175(4) 0.0493(12) Uani 1.00 1 d
C(14) C 0.5857(5) 0.1425(4) -0.0491(4) 0.056(1) Uani 1.00 1 d
C(15) C 0.5140(5) 0.2265(4) -0.0999(4) 0.058(1) Uani 1.00 1 d
C(16) C 0.8232(4) 0.0815(4) 0.0950(4) 0.055(1) Uani 1.00 1 d
C(17) C 0.3272(5) 0.1024(4) 0.1999(4) 0.059(1) Uani 1.00 1 d
C(20) C 1.0590(5) -0.8945(5) 0.5337(5) 0.069(2) Uani 1.00 1 d
C(21) C 0.6177(5) -0.3025(4) 0.3765(4) 0.066(2) Uani 1.00 1 d
C(22) C 0.6155(5) 0.3499(4) -0.0944(5) 0.067(2) Uani 1.00 1 d
C(23) C 0.5990(5) -0.1077(3) 0.3611(4) 0.0517(13) Uani 1.00 1 d
C(24) C 0.5723(5) 0.0764(4) 0.3235(4) 0.057(1) Uani 1.00 1 d
C(25) C 0.8816(6) -0.8921(4) 0.7018(5) 0.070(2) Uani 1.00 1 d
C(26) C 0.1336(6) 0.7447(4) -0.2778(5) 0.070(2) Uani 1.00 1 d
C(27) C 0.2044(6) 0.6276(4) -0.1303(5) 0.070(2) Uani 1.00 1 d
C(28) C 0.2567(6) 0.7340(4) -0.3528(5) 0.065(2) Uani 1.00 1 d
C(29) C 0.6887(5) 0.2656(4) -0.0426(4) 0.063(2) Uani 1.00 1 d
C(30) C 0.8415(6) -0.7837(4) 0.6612(4) 0.071(2) Uani 1.00 1 d
C(31) C 0.3278(5) 0.6124(4) -0.2059(5) 0.062(2) Uani 1.00 1 d
C(32) C 0.9108(5) -0.7286(4) 0.5543(5) 0.067(2) Uani 1.00 1 d
C(33) C 1.0189(5) -0.7845(5) 0.4910(4) 0.068(2) Uani 1.00 1 d
C(34) C 0.7040(5) -0.4441(4) 0.5051(4) 0.068(2) Uani 1.00 1 d
C(35) C 0.6934(5) -0.2563(4) 0.4876(4) 0.065(2) Uani 1.00 1 d
C(36) C 0.3531(5) 0.6657(4) -0.3163(5) 0.064(2) Uani 1.00 1 d
C(37) C 0.9880(6) -0.9454(4) 0.6406(5) 0.073(2) Uani 1.00 1 d
C(38) C 0.8578(5) -0.2856(4) 0.1090(5) 0.069(2) Uani 1.00 1 d
C(39) C 0.2394(5) 0.1763(4) 0.1580(5) 0.067(2) Uani 1.00 1 d
C(40) C 0.4036(5) 0.2434(4) 0.2055(5) 0.070(2) Uani 1.00 1 d
C(41) C 0.2346(5) 0.2849(5) 0.1391(5) 0.075(2) Uani 1.00 1 d
C(42) C 0.4411(5) 0.4222(4) -0.1746(5) 0.071(2) Uani 1.00 1 d
C(43) C 0.1083(6) 0.6934(5) -0.1679(5) 0.074(2) Uani 1.00 1 d
C(44) C 0.9739(6) -0.4387(4) 0.1991(5) 0.078(2) Uani 1.00 1 d
C(45) C 0.9009(6) -0.3958(5) 0.1357(5) 0.082(2) Uani 1.00 1 d
C(46) C 0.7252(6) -0.3655(4) 0.5340(5) 0.073(2) Uani 1.00 1 d
C(47) C 0.3169(6) 0.3180(4) 0.1633(6) 0.081(2) Uani 1.00 1 d
C(48) C 0.6497(6) -0.4109(4) 0.4246(5) 0.073(2) Uani 1.00 1 d
C(49) C 0.8722(7) -0.6108(5) 0.5070(6) 0.091(2) Uani 1.00 1 d
C(50) C 0.4315(6) 0.5331(4) -0.1683(5) 0.076(2) Uani 1.00 1 d
C(51) C 0.7370(6) -0.5611(4) 0.5577(5) 0.082(2) Uani 1.00 1 d
C(52) C 1.0022(7) -0.3722(5) 0.2388(6) 0.091(2) Uani 1.00 1 d
C(53) C 0.9599(6) -0.2617(5) 0.2122(6) 0.083(2) Uani 1.00 1 d
H(1) H 0.9271 -0.0379 0.1864 0.0709 Uiso 1.00 1 d
H(2) H 0.7225 -0.0707 0.0279 0.0614 Uiso 1.00 1 d
H(3) H 0.8318 0.1445 0.1068 0.0657 Uiso 1.00 1 d
H(4) H 0.4765 -0.1005 0.2820 0.0595 Uiso 1.00 1 d
H(5) H 0.6874 -0.0325 0.4129 0.0687 Uiso 1.00 1 d
H(6) H 0.5846 0.1432 0.3225 0.0693 Uiso 1.00 1 d
H(7) H 0.3310 0.0278 0.2123 0.0700 Uiso 1.00 1 d
H(8) H 0.1821 0.1532 0.1420 0.0808 Uiso 1.00 1 d
H(9) H 0.1738 0.3364 0.1111 0.0858 Uiso 1.00 1 d
H(10) H 0.3158 0.3929 0.1470 0.0978 Uiso 1.00 1 d
H(11) H 0.4587 0.2670 0.2233 0.0873 Uiso 1.00 1 d
H(12) H 0.7086 -0.2033 0.5096 0.0797 Uiso 1.00 1 d
H(13) H 0.7625 -0.3872 0.5886 0.0851 Uiso 1.00 1 d
H(14) H 0.6351 -0.4640 0.4027 0.0876 Uiso 1.00 1 d
H(15) H 0.5800 -0.2806 0.3216 0.0793 Uiso 1.00 1 d
H(16) H 1.0657 -0.7486 0.4178 0.0775 Uiso 1.00 1 d
H(17) H 1.0144 -1.0197 0.6693 0.0863 Uiso 1.00 1 d
H(18) H 0.8344 -0.9297 0.7741 0.0834 Uiso 1.00 1 d
H(19) H 0.7659 -0.7457 0.7053 0.0790 Uiso 1.00 1 d
H(20) H 0.8078 -0.2560 0.0634 0.0838 Uiso 1.00 1 d
H(21) H 0.8787 -0.4420 0.1103 0.0962 Uiso 1.00 1 d
H(22) H 1.0061 -0.5137 0.2160 0.0840 Uiso 1.00 1 d
H(23) H 1.0522 -0.4031 0.2844 0.1111 Uiso 1.00 1 d
H(24) H 0.9806 -0.2165 0.2402 0.1036 Uiso 1.00 1 d
H(25) H 0.5759 0.0708 -0.0352 0.0668 Uiso 1.00 1 d
H(26) H 0.4544 0.2121 -0.1203 0.0703 Uiso 1.00 1 d
H(27) H 0.7496 0.2801 -0.0236 0.0787 Uiso 1.00 1 d
H(28) H 0.6267 0.4219 -0.1104 0.0821 Uiso 1.00 1 d
H(29) H 0.4371 0.6555 -0.3679 0.0762 Uiso 1.00 1 d
H(30) H 0.0666 0.7877 -0.3031 0.0841 Uiso 1.00 1 d
H(31) H 0.0244 0.7031 -0.1163 0.0876 Uiso 1.00 1 d
H(32) H 0.1865 0.5926 -0.0537 0.0857 Uiso 1.00 1 d
H(33) H 0.7193 -0.5701 0.6342 0.0908 Uiso 1.00 1 d
H(34) H 0.6854 -0.5986 0.5511 0.0907 Uiso 1.00 1 d
H(35) H 0.9229 -0.5722 0.5135 0.0970 Uiso 1.00 1 d
H(36) H 0.8891 -0.6004 0.4303 0.0970 Uiso 1.00 1 d
H(37) H 0.4715 0.4240 -0.2511 0.0887 Uiso 1.00 1 d
H(38) H 0.3582 0.4061 -0.1393 0.0887 Uiso 1.00 1 d
H(39) H 0.5108 0.5561 -0.2138 0.0980 Uiso 1.00 1 d
H(40) H 0.4136 0.5306 -0.0934 0.0979 Uiso 1.00 1 d
H(41) H 1.1594 -1.0074 0.4606 0.1144 Uiso 1.00 1 d
H(42) H 1.2098 -0.8995 0.4038 0.1143 Uiso 1.00 1 d
H(44) H 0.3502 0.7509 -0.5115 0.1070 Uiso 1.00 1 d
H(45) H 0.2118 0.8129 -0.4830 0.1070 Uiso 1.00 1 d

loop_
_atom_site_aniso_label
_atom_site_aniso_U_11
_atom_site_aniso_U_22
_atom_site_aniso_U_33
_atom_site_aniso_U_12
_atom_site_aniso_U_13
_atom_site_aniso_U_23
Fe(1) 0.0406(4) 0.0342(3) 0.0414(3) -0.0053(3) -0.0180(3) -0.0065(2)
N(1) 0.102(4) 0.077(3) 0.083(3) -0.011(3) -0.041(3) -0.001(3)
N(2) 0.101(4) 0.097(4) 0.085(4) -0.006(3) -0.027(3) -0.036(3)
C(1) 0.052(3) 0.048(2) 0.048(2) -0.006(2) -0.017(2) -0.011(2)
C(2) 0.049(3) 0.049(2) 0.055(3) -0.009(2) -0.019(2) -0.009(2)
C(4) 0.051(3) 0.045(2) 0.048(2) -0.006(2) -0.017(2) -0.007(2)
C(5) 0.046(3) 0.049(3) 0.057(3) -0.000(2) -0.017(2) -0.012(2)
C(6) 0.052(3) 0.047(2) 0.051(3) -0.009(2) -0.017(2) -0.009(2)
C(7) 0.058(3) 0.054(3) 0.069(3) -0.011(2) -0.034(3) -0.008(2)
C(8) 0.048(3) 0.049(2) 0.050(2) -0.004(2) -0.015(2) -0.013(2)
C(9) 0.054(3) 0.048(2) 0.050(3) -0.006(2) -0.015(2) -0.007(2)
C(10) 0.057(3) 0.048(2) 0.051(2) -0.006(2) -0.022(2) -0.013(2)
C(11) 0.062(3) 0.050(3) 0.057(3) -0.006(2) -0.028(2) -0.010(2)
C(12) 0.064(3) 0.051(3) 0.057(3) -0.003(2) -0.030(3) -0.010(2)
C(13) 0.051(3) 0.045(2) 0.046(2) -0.005(2) -0.018(2) -0.008(2)
C(14) 0.064(3) 0.048(3) 0.056(3) -0.012(2) -0.025(2) -0.010(2)
C(15) 0.063(3) 0.051(3) 0.062(3) -0.007(2) -0.029(3) -0.012(2)
C(16) 0.053(3) 0.049(3) 0.063(3) -0.013(2) -0.027(2) -0.005(2)
C(17) 0.054(3) 0.060(3) 0.062(3) -0.001(2) -0.023(2) -0.018(2)
C(20) 0.063(3) 0.073(3) 0.081(4) 0.003(3) -0.034(3) -0.035(3)
C(21) 0.089(4) 0.049(3) 0.063(3) -0.005(3) -0.036(3) -0.013(2)
C(22) 0.082(4) 0.045(3) 0.079(3) -0.012(3) -0.041(3) -0.006(2)
C(23) 0.060(3) 0.046(2) 0.048(2) -0.009(2) -0.023(2) -0.006(2)
C(24) 0.066(3) 0.053(3) 0.054(3) -0.003(2) -0.025(2) -0.016(2)
C(25) 0.077(4) 0.056(3) 0.075(3) -0.010(3) -0.032(3) -0.011(3)
C(26) 0.067(4) 0.056(3) 0.086(4) -0.002(3) -0.035(3) -0.015(3)
C(27) 0.084(4) 0.058(3) 0.070(3) -0.014(3) -0.033(3) -0.012(3)
C(28) 0.069(4) 0.053(3) 0.075(3) -0.011(3) -0.032(3) -0.010(3)
C(29) 0.075(4) 0.051(3) 0.069(3) -0.015(3) -0.039(3) -0.004(2)
C(30) 0.075(4) 0.059(3) 0.065(3) -0.003(3) -0.025(3) -0.008(3)
C(31) 0.068(4) 0.044(3) 0.086(4) -0.005(2) -0.040(3) -0.017(3)
C(32) 0.068(4) 0.055(3) 0.072(3) -0.002(3) -0.035(3) -0.006(3)
C(33) 0.062(3) 0.070(3) 0.066(3) -0.011(3) -0.027(3) -0.006(3)
C(34) 0.069(4) 0.049(3) 0.066(3) -0.004(3) -0.021(3) -0.002(2)
C(35) 0.075(4) 0.055(3) 0.070(3) -0.008(3) -0.039(3) -0.008(3)
C(36) 0.063(3) 0.053(3) 0.075(3) -0.009(3) -0.027(3) -0.012(3)
C(37) 0.089(4) 0.061(3) 0.067(3) -0.019(3) -0.031(3) -0.006(3)
C(38) 0.075(4) 0.054(3) 0.079(4) 0.000(3) -0.035(3) -0.018(3)
C(39) 0.059(3) 0.071(3) 0.073(3) -0.003(3) -0.029(3) -0.022(3)
C(40) 0.077(4) 0.050(3) 0.092(4) -0.008(3) -0.047(3) -0.012(3)
C(41) 0.058(3) 0.078(4) 0.078(4) 0.010(3) -0.033(3) -0.015(3)
C(42) 0.078(4) 0.051(3) 0.090(4) -0.001(3) -0.047(3) -0.015(3)
C(43) 0.066(4) 0.066(3) 0.088(4) -0.010(3) -0.022(3) -0.024(3)
C(44) 0.075(4) 0.051(3) 0.083(4) 0.003(3) -0.021(3) -0.010(3)
C(45) 0.090(5) 0.057(3) 0.093(4) -0.002(3) -0.030(4) -0.024(3)
C(46) 0.083(4) 0.055(3) 0.078(4) -0.006(3) -0.042(3) -0.000(3)
C(47) 0.081(4) 0.051(3) 0.113(5) 0.002(3) -0.055(4) -0.010(3)
C(48) 0.095(4) 0.048(3) 0.075(3) -0.011(3) -0.033(3) -0.014(3)
C(49) 0.086(5) 0.060(3) 0.092(4) -0.006(3) -0.025(4) 0.009(3)
C(50) 0.090(4) 0.052(3) 0.102(4) 0.007(3) -0.059(4) -0.024(3)
C(51) 0.080(4) 0.052(3) 0.090(4) 0.001(3) -0.030(4) -0.002(3)
C(52) 0.099(5) 0.060(3) 0.113(5) 0.010(3) -0.061(4) -0.013(3)
C(53) 0.088(4) 0.065(4) 0.107(5) 0.003(3) -0.058(4) -0.019(3)

loop_
_atom_type_symbol
_atom_type_description
_atom_type_scat_dispersion_real
_atom_type_scat_dispersion_imag
_atom_type_scat_source
'C ' 'C ' 0.0033 0.0016 'Waasmaier & Kirfel, 1995'
'H ' 'H ' 0.0000 0.0000 'Waasmaier & Kirfel, 1995'
'N ' 'N ' 0.0061 0.0033 'Waasmaier & Kirfel, 1995'
Fe Fe 0.3463 0.8444 'Waasmaier & Kirfel, 1995'

loop_
_diffrn_radiation_wavelength
0.71073

loop_
_geom_angle_atom_site_label_1
_geom_angle_atom_site_label_2
_geom_angle_atom_site_label_3
_geom_angle
_geom_angle_publ_flag
C1 Fe1 C2 158.08(17) yes
C1 Fe1 C4 108.16(17) yes
C2 Fe1 C4 68.46(17) yes
C1 Fe1 C6 40.46(17) yes
C2 Fe1 C6 123.09(17) yes
C4 Fe1 C6 126.84(18) yes
C1 Fe1 C7 160.23(17) yes
C2 Fe1 C7 40.49(17) yes
C4 Fe1 C7 68.12(18) yes
C6 Fe1 C7 156.91(18) yes
C1 Fe1 C10 122.77(18) yes
C2 Fe1 C10 40.72(17) yes
C4 Fe1 C10 40.20(16) yes
C6 Fe1 C10 110.87(17) yes
C7 Fe1 C10 67.80(18) yes
C1 Fe1 C12 67.91(18) yes
C2 Fe1 C12 124.68(19) yes
C4 Fe1 C12 154.58(18) yes
C6 Fe1 C12 67.51(18) yes
C7 Fe1 C12 106.63(19) yes
C1 Fe1 C16 124.75(18) yes
C2 Fe1 C16 67.81(18) yes
C4 Fe1 C16 40.91(17) yes
C6 Fe1 C16 162.87(18) yes
C7 Fe1 C16 39.81(18) yes
C1 Fe1 C23 68.12(18) yes
C2 Fe1 C23 108.78(18) yes
C4 Fe1 C23 163.93(16) yes
C6 Fe1 C23 40.34(17) yes
C7 Fe1 C23 120.80(19) yes
C1 Fe1 C24 40.48(17) yes
C2 Fe1 C24 160.37(18) yes
C4 Fe1 C24 120.28(18) yes
C6 Fe1 C24 67.74(18) yes
C7 Fe1 C24 123.20(19) yes
C10 Fe1 C12 162.92(18) yes
C10 Fe1 C16 67.68(18) yes
C12 Fe1 C16 119.15(18) yes
C10 Fe1 C23 127.55(17) yes
C12 Fe1 C23 40.13(17) yes
C16 Fe1 C23 154.18(18) yes
C10 Fe1 C24 156.36(19) yes
C12 Fe1 C24 40.28(18) yes
C16 Fe1 C24 106.35(19) yes
C23 Fe1 C24 67.80(18) yes
C28 N1 H44 108.9 no
C28 N1 H45 109.1 no
H44 N1 H45 109.6 no
C20 N2 H41 108.6 no
C20 N2 H42 108.4 no
H41 N2 H42 109.1 no
Fe1 C1 C6 69.1(3) yes
Fe1 C1 C8 129.8(3) yes
C6 C1 C8 126.7(4) yes
Fe1 C1 C24 69.0(3) yes
C6 C1 C24 106.6(4) yes
C8 C1 C24 126.5(4) yes
Fe1 C2 C5 128.3(3) yes
Fe1 C2 C7 69.4(3) yes
C5 C2 C7 126.2(4) yes
Fe1 C2 C10 69.1(3) yes
C5 C2 C10 127.3(4) yes
C7 C2 C10 106.5(4) yes
Fe1 C4 C10 69.0(2) yes
Fe1 C4 C13 126.3(3) yes
C10 C4 C13 128.3(4) yes
Fe1 C4 C16 68.9(2) yes
C10 C4 C16 106.1(4) yes
C13 C4 C16 125.6(4) yes
C2 C5 C38 121.9(4) yes
C2 C5 C53 120.7(4) yes
C38 C5 C53 117.4(5) yes
Fe1 C6 C1 70.4(3) yes
Fe1 C6 C23 71.1(3) yes
C1 C6 C23 109.3(4) yes
Fe1 C6 H4 127.7 no
C1 C6 H4 127.0 no
C23 C6 H4 123.6 no
Fe1 C7 C2 70.1(3) yes
Fe1 C7 C16 70.1(3) yes
C2 C7 C16 108.9(4) yes
Fe1 C7 H1 120.5 no
C2 C7 H1 123.7 no
C16 C7 H1 127.1 no
C1 C8 C17 121.7(4) yes
C1 C8 C40 121.1(4) yes
C17 C8 C40 117.0(4) yes
C21 C9 C23 121.3(4) yes
C21 C9 C35 118.2(4) yes
C23 C9 C35 120.3(4) yes
Fe1 C10 C2 70.2(3) yes
Fe1 C10 C4 70.8(2) yes
C2 C10 C4 109.6(4) yes
Fe1 C10 H2 126.0 no
C2 C10 H2 127.1 no
C4 C10 H2 123.3 no
C15 C11 C22 116.9(4) yes
C15 C11 C42 120.0(4) yes
C22 C11 C42 123.1(4) yes
Fe1 C12 C23 70.8(3) yes
Fe1 C12 C24 69.2(3) yes
C23 C12 C24 108.6(4) yes
Fe1 C12 H5 127.1 no
C23 C12 H5 123.6 no
C24 C12 H5 127.8 no
C4 C13 C14 121.9(4) yes
C4 C13 C29 120.9(4) yes
C14 C13 C29 117.3(4) yes
C13 C14 C15 121.2(4) yes
C13 C14 H25 118.8 no
C15 C14 H25 119.9 no
C11 C15 C14 122.0(4) yes
C11 C15 H26 118.7 no
C14 C15 H26 119.3 no
Fe1 C16 C4 70.2(2) yes
Fe1 C16 C7 70.1(3) yes
C4 C16 C7 108.9(4) yes
Fe1 C16 H3 121.8 no
C4 C16 H3 129.9 no
C7 C16 H3 121.0 no
C8 C17 C39 122.0(4) yes
C8 C17 H7 118.3 no
C39 C17 H7 119.7 no
N2 C20 C33 119.9(5) yes
N2 C20 C37 120.9(5) yes
C33 C20 C37 118.9(5) yes
C9 C21 C48 120.9(5) yes
C9 C21 H15 118.7 no
C48 C21 H15 120.4 no
C11 C22 C29 121.8(4) yes
C11 C22 H28 118.8 no
C29 C22 H28 119.5 no
Fe1 C23 C6 68.6(2) yes
Fe1 C23 C9 128.9(3) yes
C6 C23 C9 128.2(4) yes
Fe1 C23 C12 69.1(3) yes
C6 C23 C12 106.7(4) yes
C9 C23 C12 125.1(4) yes
Fe1 C24 C1 70.5(2) yes
Fe1 C24 C12 70.5(3) yes
C1 C24 C12 108.7(4) yes
Fe1 C24 H6 124.4 no
C1 C24 H6 130.0 no
C12 C24 H6 121.3 no
C30 C25 C37 120.6(5) yes
C30 C25 H18 120.4 no
C37 C25 H18 118.9 no
C28 C26 C43 120.0(5) yes
C28 C26 H30 119.7 no
C43 C26 H30 120.3 no
C31 C27 C43 119.4(5) yes
C31 C27 H32 119.8 no
C43 C27 H32 120.7 no
N1 C28 C26 120.4(5) yes
N1 C28 C36 120.2(5) yes
C26 C28 C36 119.3(5) yes
C13 C29 C22 120.8(4) yes
C13 C29 H27 119.3 no
C22 C29 H27 120.0 no
C25 C30 C32 120.4(5) yes
C25 C30 H19 120.4 no
C32 C30 H19 119.2 no
C27 C31 C36 119.2(5) yes
C27 C31 C50 120.2(5) yes
C36 C31 C50 120.5(5) yes
C30 C32 C33 118.6(5) yes
C30 C32 C49 122.4(5) yes
C33 C32 C49 118.9(5) yes
C20 C33 C32 120.4(5) yes
C20 C33 H16 120.0 no
C32 C33 H16 119.6 no
C46 C34 C48 117.2(5) yes
C46 C34 C51 121.8(5) yes
C48 C34 C51 121.0(5) yes
C9 C35 C46 119.6(5) yes
C9 C35 H12 119.2 no
C46 C35 H12 121.2 no
C28 C36 C31 120.9(5) yes
C28 C36 H29 119.8 no
C31 C36 H29 119.3 no
C20 C37 C25 121.1(5) yes
C20 C37 H17 119.1 no
C25 C37 H17 119.9 no
C5 C38 C45 121.4(5) yes
C5 C38 H20 118.7 no
C45 C38 H20 119.9 no
C17 C39 C41 119.7(5) yes
C17 C39 H8 120.7 no
C41 C39 H8 119.6 no
C8 C40 C47 121.6(5) yes
C8 C40 H11 118.9 no
C47 C40 H11 119.5 no
C39 C41 C47 119.5(5) yes
C39 C41 H9 120.4 no
C47 C41 H9 120.1 no
C11 C42 C50 117.5(4) yes
C11 C42 H37 107.5 no
C50 C42 H37 107.1 no
C11 C42 H38 107.9 no
C50 C42 H38 107.0 no
H37 C42 H38 109.7 no
C26 C43 C27 121.0(5) yes
C26 C43 H31 119.8 no
C27 C43 H31 119.2 no
C45 C44 C52 119.3(5) yes
C45 C44 H22 121.1 no
C52 C44 H22 119.7 no
C38 C45 C44 120.4(5) yes
C38 C45 H21 120.2 no
C44 C45 H21 119.4 no
C34 C46 C35 122.9(5) yes
C34 C46 H13 118.0 no
C35 C46 H13 119.1 no
C40 C47 C41 120.2(5) yes
C40 C47 H10 120.5 no
C41 C47 H10 119.2 no
C21 C48 C34 121.2(5) yes
C21 C48 H14 120.2 no
C34 C48 H14 118.6 no
C32 C49 C51 117.4(5) yes
C32 C49 H35 108.4 no
C51 C49 H35 106.9 no
C32 C49 H36 107.6 no
C51 C49 H36 107.3 no
H35 C49 H36 109.1 no
C31 C50 C42 112.1(4) yes
C31 C50 H39 109.5 no
C42 C50 H39 108.7 no
C31 C50 H40 109.1 no
C42 C50 H40 108.3 no
H39 C50 H40 109.1 no
C34 C51 C49 114.8(5) yes
C34 C51 H33 108.9 no
C49 C51 H33 108.1 no
C34 C51 H34 107.9 no
C49 C51 H34 107.7 no
H33 C51 H34 109.4 no
C44 C52 C53 120.8(6) yes
C44 C52 H23 118.8 no
C53 C52 H23 120.5 no
C5 C53 C52 120.8(5) yes
C5 C53 H24 119.4 no
C52 C53 H24 119.8 no

loop_
_geom_bond_atom_site_label_1
_geom_bond_atom_site_label_2
_geom_bond_distance
_geom_bond_publ_flag
Fe1 C1 2.064(5) yes
Fe1 C2 2.060(5) yes
Fe1 C4 2.070(4) yes
Fe1 C6 2.048(4) yes
Fe1 C7 2.051(5) yes
Fe1 C10 2.046(4) yes
Fe1 C12 2.060(5) yes
Fe1 C16 2.051(4) yes
Fe1 C23 2.082(4) yes
Fe1 C24 2.044(4) yes
N1 C28 1.419(7) yes
N1 H44 0.953 no
N1 H45 0.946 no
N2 C20 1.394(7) yes
N2 H41 0.954 no
N2 H42 0.951 no
C1 C6 1.422(6) yes
C1 C8 1.475(6) yes
C1 C24 1.421(6) yes
C2 C5 1.476(6) yes
C2 C7 1.423(6) yes
C2 C10 1.429(6) yes
C4 C10 1.414(6) yes
C4 C13 1.479(6) yes
C4 C16 1.440(6) yes
C5 C38 1.389(7) yes
C5 C53 1.380(7) yes
C6 C23 1.424(6) yes
C6 H4 0.969 no
C7 C16 1.397(6) yes
C7 H1 0.942 no
C8 C17 1.386(6) yes
C8 C40 1.390(6) yes
C9 C21 1.391(6) yes
C9 C23 1.483(6) yes
C9 C35 1.389(6) yes
C10 H2 0.946 no
C11 C15 1.386(6) yes
C11 C22 1.381(6) yes
C11 C42 1.506(7) yes
C12 C23 1.421(6) yes
C12 C24 1.413(6) yes
C12 H5 0.944 no
C13 C14 1.392(6) yes
C13 C29 1.390(6) yes
C14 C15 1.371(6) yes
C14 H25 0.949 no
C15 H26 0.951 no
C16 H3 0.958 no
C17 C39 1.379(7) yes
C17 H7 0.949 no
C20 C33 1.408(8) yes
C20 C37 1.391(8) yes
C21 C48 1.389(7) yes
C21 H15 0.955(5) no
C22 C29 1.390(7) yes
C22 H28 0.953 no
C24 H6 0.948 no
C25 C30 1.385(7) yes
C25 C37 1.338(8) yes
C25 H18 0.952 no
C26 C28 1.382(8) yes
C26 C43 1.367(8) yes
C26 H30 0.953 no
C27 C31 1.392(7) yes
C27 C43 1.392(8) yes
C27 H32 0.950 no
C28 C36 1.396(7) yes
C29 H27 0.952 no
C30 C32 1.402(7) yes
C30 H19 0.956 no
C31 C36 1.378(7) yes
C31 C50 1.515(7) yes
C32 C33 1.378(7) yes
C32 C49 1.503(8) yes
C33 H16 0.951 no
C34 C46 1.368(7) yes
C34 C48 1.392(7) yes
C34 C51 1.498(7) yes
C35 C46 1.392(7) yes
C35 H12 0.952 no
C36 H29 0.948 no
C37 H17 0.949 no
C38 C45 1.390(7) yes
C38 H20 0.952 no
C39 C41 1.381(7) yes
C39 H8 0.952 no
C40 C47 1.377(7) yes
C40 H11 0.949 no
C41 C47 1.378(8) yes
C41 H9 0.950 no
C42 C50 1.494(7) yes
C42 H37 0.952 no
C42 H38 0.945 no
C43 H31 0.946 no
C44 C45 1.357(8) yes
C44 C52 1.372(8) yes
C44 H22 0.951 no
C45 H21 0.951 no
C46 H13 0.949 no
C47 H10 0.951 no
C48 H14 0.949 no
C49 C51 1.495(9) yes
C49 H35 0.950 no
C49 H36 0.954 no
C50 H39 0.953 no
C50 H40 0.951 no
C51 H33 0.952 no
C51 H34 0.949 no
C52 C53 1.391(8) yes
C52 H23 0.953 no
C53 H24 0.953 no
